data_4109176
loop_
_publ_author_name
'Arthur D. Tinoco'
'Christopher D. Incarvito'
'Ann M. Valentine'

_publ_section_title
;
 Calorimetric, Spectroscopic, and Model Studies Provide Insight into the
 Transport of Ti(IV) by Human Serum Transferrin
;
_journal_name_full 'Journal of the American Chemical Society'
_journal_page_first 3444
_journal_page_last 3454
_journal_paper_doi 10.1021/ja068149j
_journal_volume 129
_journal_year 2007
_chemical_formula_sum 'C23 H27 N3 O7 Ti'
_chemical_formula_weight 505.38
_chemical_name_systematic
; 
 ? 
;
_space_group_IT_number 2
_symmetry_cell_setting triclinic
_symmetry_space_group_name_Hall '-P 1'
_symmetry_space_group_name_H-M 'P -1'
_atom_sites_solution_hydrogens geom
_atom_sites_solution_primary direct
_atom_sites_solution_secondary difmap
_audit_creation_method SHELXL-97
_cell_angle_alpha 78.41(3)
_cell_angle_beta 71.61(3)
_cell_angle_gamma 73.43(3)
_cell_formula_units_Z 2
_cell_length_a 9.786(2)
_cell_length_b 10.909(2)
_cell_length_c 12.179(2)
_cell_measurement_temperature 173(2)
_cell_volume 1173.7(5)
_computing_cell_refinement Denzo
_computing_data_collection 'Nonius Collect'
_computing_data_reduction Denzo
_computing_molecular_graphics 'Bruker SHELXTL'
_computing_publication_material 'Bruker SHELXTL'
_computing_structure_refinement 'SHELXL-97 (Sheldrick, 1997)'
_computing_structure_solution 'SHELXS-97 (Sheldrick, 1990)'
_diffrn_ambient_temperature 173(2)
_diffrn_measured_fraction_theta_full 0.990
_diffrn_measured_fraction_theta_max 0.990
_diffrn_measurement_device_type 'Nonius KappaCCD'
_diffrn_measurement_method '\w scans'
_diffrn_radiation_monochromator graphite
_diffrn_radiation_source 'fine-focus sealed tube'
_diffrn_radiation_type MoK\a
_diffrn_radiation_wavelength 0.71073
_diffrn_reflns_av_R_equivalents 0.0435
_diffrn_reflns_av_sigmaI/netI 0.0829
_diffrn_reflns_limit_h_max 12
_diffrn_reflns_limit_h_min -13
_diffrn_reflns_limit_k_max 14
_diffrn_reflns_limit_k_min -14
_diffrn_reflns_limit_l_max 16
_diffrn_reflns_limit_l_min -15
_diffrn_reflns_number 9758
_diffrn_reflns_theta_full 28.31
_diffrn_reflns_theta_max 28.31
_diffrn_reflns_theta_min 2.26
_exptl_absorpt_coefficient_mu 0.414
_exptl_absorpt_correction_T_max 0.9677
_exptl_absorpt_correction_T_min 0.9218
_exptl_absorpt_correction_type none
_exptl_crystal_colour 'pale yellow'
_exptl_crystal_density_diffrn 1.430
_exptl_crystal_description blade
_exptl_crystal_F_000 528
_exptl_crystal_size_max 0.20
_exptl_crystal_size_mid 0.10
_exptl_crystal_size_min 0.08
_refine_diff_density_max 0.586
_refine_diff_density_min -0.354
_refine_diff_density_rms 0.060
_refine_ls_extinction_method none
_refine_ls_goodness_of_fit_ref 1.004
_refine_ls_hydrogen_treatment constr
_refine_ls_matrix_type full
_refine_ls_number_parameters 307
_refine_ls_number_reflns 5778
_refine_ls_number_restraints 0
_refine_ls_restrained_S_all 1.004
_refine_ls_R_factor_all 0.0932
_refine_ls_R_factor_gt 0.0494
_refine_ls_shift/su_max 0.008
_refine_ls_shift/su_mean 0.002
_refine_ls_structure_factor_coef Fsqd
_refine_ls_weighting_details 'calc w=1/[\s^2^(Fo^2^)+(0.0680P)^2^+0.0000P] where P=(Fo^2^+2Fc^2^)/3'
_refine_ls_weighting_scheme calc
_refine_ls_wR_factor_gt 0.1162
_refine_ls_wR_factor_ref 0.1326
_reflns_number_gt 3762
_reflns_number_total 5778
_reflns_threshold_expression >2sigma(I)
_cod_data_source_file ja068149jsi20061114_025051.cif
_cod_data_source_block at02
_cod_original_cell_volume 1173.7(4)
_cod_database_code 4109176

loop_
_symmetry_equiv_pos_as_xyz
'x, y, z'
'-x, -y, -z'

loop_
_atom_site_label
_atom_site_type_symbol
_atom_site_fract_x
_atom_site_fract_y
_atom_site_fract_z
_atom_site_U_iso_or_equiv
_atom_site_adp_type
_atom_site_occupancy
_atom_site_symmetry_multiplicity
_atom_site_calc_flag
_atom_site_refinement_flags
Ti1 Ti 0.83837(4) 0.77929(4) 0.22692(3) 0.02648(14) Uani 1 1 d .
O1 O 0.99233(16) 0.84727(15) 0.13736(13) 0.0303(4) Uani 1 1 d .
O2 O 0.94394(16) 0.60294(14) 0.26817(14) 0.0329(4) Uani 1 1 d .
O3 O 1.11037(18) 0.46751(15) 0.35296(15) 0.0428(4) Uani 1 1 d .
O4 O 0.70540(16) 0.94849(14) 0.25458(13) 0.0310(4) Uani 1 1 d .
O5 O 0.48947(19) 1.07302(16) 0.34172(16) 0.0440(5) Uani 1 1 d .
O6 O 0.75528(17) 0.73002(15) 0.13459(13) 0.0327(4) Uani 1 1 d .
N1 N 0.91114(19) 0.79910(18) 0.37753(16) 0.0284(4) Uani 1 1 d .
N2 N 0.6489(2) 0.73069(17) 0.37525(16) 0.0293(4) Uani 1 1 d .
C1 C 1.0879(2) 0.9110(2) 0.1469(2) 0.0284(5) Uani 1 1 d .
C2 C 1.1950(2) 0.9424(2) 0.0476(2) 0.0343(5) Uani 1 1 d .
H2A H 1.1974 0.9231 -0.0257 0.041 Uiso 1 1 calc R
C3 C 1.2984(3) 1.0017(2) 0.0551(2) 0.0406(6) Uani 1 1 d .
H3A H 1.3707 1.0244 -0.0134 0.049 Uiso 1 1 calc R
C4 C 1.2970(3) 1.0282(3) 0.1622(2) 0.0445(7) Uani 1 1 d .
H4A H 1.3698 1.0669 0.1676 0.053 Uiso 1 1 calc R
C5 C 1.1895(3) 0.9982(2) 0.2603(2) 0.0377(6) Uani 1 1 d .
H5A H 1.1889 1.0168 0.3334 0.045 Uiso 1 1 calc R
C6 C 1.0810(2) 0.9408(2) 0.2553(2) 0.0307(5) Uani 1 1 d .
C7 C 0.9579(3) 0.9214(2) 0.3633(2) 0.0346(6) Uani 1 1 d .
H7A H 0.9903 0.9229 0.4322 0.041 Uiso 1 1 calc R
H7B H 0.8709 0.9947 0.3618 0.041 Uiso 1 1 calc R
C8 C 1.0381(3) 0.6865(2) 0.3869(2) 0.0342(6) Uani 1 1 d .
H8A H 1.0356 0.6598 0.4701 0.041 Uiso 1 1 calc R
H8B H 1.1324 0.7122 0.3461 0.041 Uiso 1 1 calc R
C9 C 1.0329(2) 0.5745(2) 0.3352(2) 0.0333(5) Uani 1 1 d .
C10 C 0.7836(2) 0.7964(2) 0.48394(19) 0.0322(5) Uani 1 1 d .
H10A H 0.7159 0.8833 0.4882 0.039 Uiso 1 1 calc R
H10B H 0.8206 0.7733 0.5540 0.039 Uiso 1 1 calc R
C11 C 0.7000(3) 0.7013(2) 0.48298(19) 0.0339(5) Uani 1 1 d .
H11A H 0.7647 0.6132 0.4863 0.041 Uiso 1 1 calc R
H11B H 0.6133 0.7047 0.5525 0.041 Uiso 1 1 calc R
C12 C 0.5212(2) 0.8454(2) 0.3831(2) 0.0344(5) Uani 1 1 d .
H12A H 0.4682 0.8542 0.4662 0.041 Uiso 1 1 calc R
H12B H 0.4511 0.8329 0.3453 0.041 Uiso 1 1 calc R
C13 C 0.5711(3) 0.9676(2) 0.3253(2) 0.0332(5) Uani 1 1 d .
C14 C 0.6057(3) 0.6163(2) 0.3597(2) 0.0374(6) Uani 1 1 d .
H14A H 0.5233 0.5984 0.4278 0.045 Uiso 1 1 calc R
H14B H 0.6909 0.5406 0.3582 0.045 Uiso 1 1 calc R
C15 C 0.5584(2) 0.6314(2) 0.2507(2) 0.0348(6) Uani 1 1 d .
C16 C 0.4356(3) 0.5885(3) 0.2540(3) 0.0434(6) Uani 1 1 d .
H16A H 0.3787 0.5550 0.3267 0.052 Uiso 1 1 calc R
C17 C 0.3944(3) 0.5934(3) 0.1542(3) 0.0506(7) Uani 1 1 d .
H17A H 0.3108 0.5632 0.1582 0.061 Uiso 1 1 calc R
C18 C 0.4765(3) 0.6427(3) 0.0485(3) 0.0459(7) Uani 1 1 d .
H18A H 0.4492 0.6462 -0.0205 0.055 Uiso 1 1 calc R
C19 C 0.5973(3) 0.6868(2) 0.0421(2) 0.0388(6) Uani 1 1 d .
H19A H 0.6529 0.7207 -0.0310 0.047 Uiso 1 1 calc R
C20 C 0.6380(2) 0.6816(2) 0.1427(2) 0.0312(5) Uani 1 1 d .
O7 O 0.7979(4) 0.2527(3) 0.4269(2) 0.1118(11) Uani 1 1 d .
N3 N 0.8564(2) 0.3001(2) 0.23006(19) 0.0447(5) Uani 1 1 d .
C21 C 0.8820(4) 0.2854(3) 0.3338(3) 0.0667(9) Uani 1 1 d .
H21A H 0.9717 0.3012 0.3357 0.080 Uiso 1 1 calc R
C22 C 0.9634(5) 0.3365(4) 0.1261(3) 0.1022(14) Uani 1 1 d .
H22A H 1.0475 0.3484 0.1468 0.153 Uiso 1 1 calc R
H22B H 0.9176 0.4173 0.0857 0.153 Uiso 1 1 calc R
H22C H 0.9985 0.2686 0.0749 0.153 Uiso 1 1 calc R
C23 C 0.7243(4) 0.2775(3) 0.2213(3) 0.0733(10) Uani 1 1 d .
H23A H 0.6633 0.2534 0.2993 0.110 Uiso 1 1 calc R
H23B H 0.7498 0.2075 0.1736 0.110 Uiso 1 1 calc R
H23C H 0.6688 0.3561 0.1848 0.110 Uiso 1 1 calc R

loop_
_atom_site_aniso_label
_atom_site_aniso_U_11
_atom_site_aniso_U_22
_atom_site_aniso_U_33
_atom_site_aniso_U_23
_atom_site_aniso_U_13
_atom_site_aniso_U_12
Ti1 0.0242(2) 0.0286(2) 0.0251(2) -0.00261(16) -0.00571(17) -0.00576(17)
O1 0.0290(8) 0.0368(9) 0.0263(8) -0.0048(7) -0.0060(7) -0.0105(7)
O2 0.0302(8) 0.0318(9) 0.0347(9) -0.0058(7) -0.0111(7) -0.0009(7)
O3 0.0402(10) 0.0301(9) 0.0500(11) 0.0022(8) -0.0131(9) 0.0002(8)
O4 0.0266(8) 0.0293(8) 0.0309(9) 0.0005(7) -0.0051(7) -0.0034(7)
O5 0.0409(10) 0.0333(10) 0.0489(11) -0.0096(8) -0.0083(9) 0.0033(8)
O6 0.0317(8) 0.0373(9) 0.0317(9) -0.0018(7) -0.0098(7) -0.0126(7)
N1 0.0274(10) 0.0304(10) 0.0254(10) -0.0026(8) -0.0066(8) -0.0051(8)
N2 0.0274(10) 0.0278(10) 0.0297(10) -0.0001(8) -0.0062(8) -0.0059(8)
C1 0.0250(11) 0.0281(12) 0.0316(13) -0.0003(10) -0.0092(10) -0.0061(9)
C2 0.0347(13) 0.0361(13) 0.0316(13) -0.0004(10) -0.0102(11) -0.0091(11)
C3 0.0333(13) 0.0452(15) 0.0416(15) 0.0064(12) -0.0092(12) -0.0160(12)
C4 0.0416(15) 0.0477(16) 0.0525(18) 0.0050(13) -0.0213(13) -0.0217(13)
C5 0.0421(14) 0.0380(14) 0.0375(14) -0.0010(11) -0.0172(12) -0.0121(12)
C6 0.0313(12) 0.0282(12) 0.0326(13) -0.0010(10) -0.0109(10) -0.0067(10)
C7 0.0375(13) 0.0362(13) 0.0321(13) -0.0071(11) -0.0100(11) -0.0095(11)
C8 0.0318(13) 0.0370(14) 0.0300(13) -0.0002(10) -0.0097(10) -0.0037(11)
C9 0.0277(12) 0.0350(14) 0.0309(13) 0.0014(10) -0.0037(10) -0.0065(10)
C10 0.0305(12) 0.0393(13) 0.0222(12) -0.0021(10) -0.0040(10) -0.0059(11)
C11 0.0315(12) 0.0402(14) 0.0226(12) 0.0013(10) -0.0032(10) -0.0055(11)
C12 0.0267(12) 0.0361(13) 0.0346(14) -0.0055(11) -0.0037(10) -0.0031(10)
C13 0.0322(13) 0.0366(14) 0.0303(13) -0.0062(11) -0.0125(11) -0.0019(11)
C14 0.0333(13) 0.0345(13) 0.0412(15) 0.0018(11) -0.0048(11) -0.0137(11)
C15 0.0299(13) 0.0290(12) 0.0442(15) -0.0085(11) -0.0080(11) -0.0043(10)
C16 0.0306(13) 0.0440(15) 0.0545(17) -0.0114(13) -0.0040(12) -0.0122(12)
C17 0.0343(14) 0.0533(17) 0.072(2) -0.0216(15) -0.0109(14) -0.0169(13)
C18 0.0447(15) 0.0475(16) 0.0545(18) -0.0154(13) -0.0203(14) -0.0107(13)
C19 0.0380(14) 0.0377(14) 0.0453(15) -0.0113(12) -0.0117(12) -0.0115(11)
C20 0.0277(12) 0.0283(12) 0.0394(14) -0.0087(10) -0.0096(11) -0.0059(10)
O7 0.180(3) 0.130(3) 0.0478(16) 0.0056(16) -0.0310(18) -0.084(2)
N3 0.0490(14) 0.0428(13) 0.0422(13) -0.0106(11) -0.0116(11) -0.0082(11)
C21 0.079(2) 0.055(2) 0.080(3) -0.0161(19) -0.037(2) -0.0168(18)
C22 0.103(3) 0.122(4) 0.069(3) -0.019(2) 0.015(2) -0.045(3)
C23 0.077(2) 0.073(2) 0.087(3) -0.020(2) -0.040(2) -0.0181(19)

loop_
_atom_type_symbol
_atom_type_description
_atom_type_scat_dispersion_real
_atom_type_scat_dispersion_imag
_atom_type_scat_source
C C 0.0033 0.0016 'International Tables Vol C Tables 4.2.6.8 and 6.1.1.4'
H H 0.0000 0.0000 'International Tables Vol C Tables 4.2.6.8 and 6.1.1.4'
N N 0.0061 0.0033 'International Tables Vol C Tables 4.2.6.8 and 6.1.1.4'
O O 0.0106 0.0060 'International Tables Vol C Tables 4.2.6.8 and 6.1.1.4'
Ti Ti 0.2776 0.4457 'International Tables Vol C Tables 4.2.6.8 and 6.1.1.4'

loop_
_geom_angle_atom_site_label_1
_geom_angle_atom_site_label_2
_geom_angle_atom_site_label_3
_geom_angle
O6 Ti1 O1 109.65(7)
O6 Ti1 O4 100.08(7)
O1 Ti1 O4 93.04(7)
O6 Ti1 O2 93.20(7)
O1 Ti1 O2 100.51(7)
O4 Ti1 O2 156.65(7)
O6 Ti1 N1 163.80(7)
O1 Ti1 N1 85.35(7)
O4 Ti1 N1 84.71(7)
O2 Ti1 N1 77.61(7)
O6 Ti1 N2 85.94(7)
O1 Ti1 N2 163.11(7)
O4 Ti1 N2 77.38(7)
O2 Ti1 N2 84.56(7)
N1 Ti1 N2 79.99(7)
C1 O1 Ti1 140.26(15)
C9 O2 Ti1 123.01(15)
C13 O4 Ti1 124.68(15)
C20 O6 Ti1 140.10(15)
C7 N1 C8 109.84(17)
C7 N1 C10 108.61(18)
C8 N1 C10 110.99(17)
C7 N1 Ti1 113.07(14)
C8 N1 Ti1 106.60(13)
C10 N1 Ti1 107.72(13)
C12 N2 C14 110.30(18)
C12 N2 C11 110.68(18)
C14 N2 C11 108.94(18)
C12 N2 Ti1 107.92(13)
C14 N2 Ti1 112.18(14)
C11 N2 Ti1 106.76(13)
O1 C1 C2 118.5(2)
O1 C1 C6 120.7(2)
C2 C1 C6 120.8(2)
C3 C2 C1 120.0(2)
C2 C3 C4 120.3(2)
C5 C4 C3 119.5(2)
C4 C5 C6 121.7(2)
C1 C6 C5 117.7(2)
C1 C6 C7 122.9(2)
C5 C6 C7 119.3(2)
N1 C7 C6 114.58(19)
N1 C8 C9 111.71(19)
O3 C9 O2 124.0(2)
O3 C9 C8 121.1(2)
O2 C9 C8 114.8(2)
N1 C10 C11 111.34(19)
N2 C11 C10 110.41(19)
N2 C12 C13 111.66(19)
O5 C13 O4 124.1(2)
O5 C13 C12 121.5(2)
O4 C13 C12 114.3(2)
N2 C14 C15 114.18(19)
C20 C15 C16 117.6(2)
C20 C15 C14 122.2(2)
C16 C15 C14 120.2(2)
C17 C16 C15 121.7(3)
C16 C17 C18 119.1(2)
C19 C18 C17 120.7(3)
C18 C19 C20 119.9(3)
O6 C20 C19 118.7(2)
O6 C20 C15 120.3(2)
C19 C20 C15 121.0(2)
C21 N3 C23 120.4(3)
C21 N3 C22 120.2(3)
C23 N3 C22 119.4(3)
O7 C21 N3 124.6(3)

loop_
_geom_bond_atom_site_label_1
_geom_bond_atom_site_label_2
_geom_bond_distance
Ti1 O6 1.8120(16)
Ti1 O1 1.8124(17)
Ti1 O4 1.9538(17)
Ti1 O2 1.9562(17)
Ti1 N1 2.2337(19)
Ti1 N2 2.246(2)
O1 C1 1.358(3)
O2 C9 1.309(3)
O3 C9 1.217(3)
O4 C13 1.309(3)
O5 C13 1.212(3)
O6 C20 1.363(3)
N1 C7 1.492(3)
N1 C8 1.493(3)
N1 C10 1.491(3)
N2 C12 1.489(3)
N2 C14 1.489(3)
N2 C11 1.493(3)
C1 C2 1.385(3)
C1 C6 1.398(3)
C2 C3 1.380(3)
C3 C4 1.387(4)
C4 C5 1.374(4)
C5 C6 1.399(3)
C6 C7 1.503(3)
C8 C9 1.502(3)
C10 C11 1.497(3)
C12 C13 1.512(3)
C14 C15 1.503(3)
C15 C20 1.394(3)
C15 C16 1.396(3)
C16 C17 1.383(4)
C17 C18 1.381(4)
C18 C19 1.373(3)
C19 C20 1.389(3)
O7 C21 1.227(4)
N3 C21 1.334(4)
N3 C23 1.422(3)
N3 C22 1.434(4)
